data_7046306
loop_
_publ_author_name
'Morales Salazar, Daniel'
'Gupta, Arvind Kumar'
'Orthaber, Andreas'

_publ_section_title
;
 Reactivity studies of an imine-functionalised phosphaalkene; unusual
 electrostatic and supramolecular stabilisation of a
 \s<sup>2</sup>\l<sup>3</sup>-phosphorus motif via hydrogen bonding.
;
_journal_issue 31
_journal_name_full 'Dalton transactions (Cambridge, England : 2003)'
_journal_page_first 10404
_journal_page_last 10409
_journal_paper_doi 10.1039/c8dt01607k
_journal_volume 47
_journal_year 2018
_chemical_formula_sum 'C27 H43 N2 P'
_chemical_formula_weight 426.60
_space_group_crystal_system monoclinic
_space_group_IT_number 14
_space_group_name_Hall '-P 2ybc'
_space_group_name_H-M_alt 'P 1 21/c 1'
_symmetry_space_group_name_Hall '-P 2ybc'
_symmetry_space_group_name_H-M 'P 1 21/c 1'
_atom_sites_solution_hydrogens geom
_audit_creation_method SHELXL-2014/7
_audit_update_record
;
2018-03-07 deposited with the CCDC.
2018-05-11 downloaded from the CCDC.
;
_cell_angle_alpha 90
_cell_angle_beta 106.3890(10)
_cell_angle_gamma 90
_cell_formula_units_Z 4
_cell_length_a 14.8002(11)
_cell_length_b 10.1736(8)
_cell_length_c 17.7991(14)
_cell_measurement_reflns_used 4251
_cell_measurement_temperature 150(2)
_cell_measurement_theta_max 25.74
_cell_measurement_theta_min 2.33
_cell_volume 2571.1(3)
_computing_cell_refinement 'Bruker SAINT'
_computing_data_collection 'Bruker APEX2'
_computing_data_reduction 'Bruker SAINT'
_computing_molecular_graphics 'Bruker SHELXTL'
_computing_publication_material 'Bruker SHELXTL'
_computing_structure_refinement 'SHELXL-2014/7 (Sheldrick, 2014)'
_computing_structure_solution 'SHELXS-97 (Sheldrick 2008)'
_diffrn_ambient_temperature 150(2)
_diffrn_measured_fraction_theta_full 0.999
_diffrn_measured_fraction_theta_max 0.999
_diffrn_measurement_device_type 'Bruker APEX-II CCD'
_diffrn_measurement_method '\f and \w scans'
_diffrn_radiation_type MoK\a
_diffrn_radiation_wavelength 0.71073
_diffrn_reflns_av_R_equivalents 0.0502
_diffrn_reflns_av_unetI/netI 0.0367
_diffrn_reflns_Laue_measured_fraction_full 0.999
_diffrn_reflns_Laue_measured_fraction_max 0.999
_diffrn_reflns_limit_h_max 17
_diffrn_reflns_limit_h_min -17
_diffrn_reflns_limit_k_max 12
_diffrn_reflns_limit_k_min -12
_diffrn_reflns_limit_l_max 21
_diffrn_reflns_limit_l_min -21
_diffrn_reflns_number 25599
_diffrn_reflns_point_group_measured_fraction_full 0.999
_diffrn_reflns_point_group_measured_fraction_max 0.999
_diffrn_reflns_theta_full 25.242
_diffrn_reflns_theta_max 25.248
_diffrn_reflns_theta_min 2.330
_exptl_absorpt_coefficient_mu 0.122
_exptl_absorpt_correction_T_max 0.7457
_exptl_absorpt_correction_T_min 0.6899
_exptl_absorpt_correction_type multi-scan
_exptl_absorpt_process_details SADABS
_exptl_crystal_colour colourless
_exptl_crystal_density_diffrn 1.102
_exptl_crystal_description prism
_exptl_crystal_F_000 936
_exptl_crystal_size_max 0.20
_exptl_crystal_size_mid 0.15
_exptl_crystal_size_min 0.08
_refine_diff_density_max 0.957
_refine_diff_density_min -0.280
_refine_diff_density_rms 0.060
_refine_ls_extinction_method none
_refine_ls_goodness_of_fit_ref 1.028
_refine_ls_hydrogen_treatment constr
_refine_ls_matrix_type full
_refine_ls_number_parameters 290
_refine_ls_number_reflns 4656
_refine_ls_number_restraints 0
_refine_ls_restrained_S_all 1.028
_refine_ls_R_factor_all 0.0774
_refine_ls_R_factor_gt 0.0601
_refine_ls_shift/su_max 0.000
_refine_ls_shift/su_mean 0.000
_refine_ls_structure_factor_coef Fsqd
_refine_ls_weighting_details 'w=1/[\s^2^(Fo^2^)+(0.0829P)^2^+3.6055P] where P=(Fo^2^+2Fc^2^)/3'
_refine_ls_weighting_scheme calc
_refine_ls_wR_factor_gt 0.1644
_refine_ls_wR_factor_ref 0.1786
_reflns_Friedel_coverage 0.000
_reflns_number_gt 3625
_reflns_number_total 4656
_reflns_threshold_expression 'I > 2\s(I)'
_cod_data_source_file c8dt01607k2.cif
_cod_data_source_block AG_AG_211_0m_a_a
_cod_depositor_comments 'Adding full bibliography for 7046305--7046310.cif.'
_cod_database_code 7046306
_shelx_shelxl_version_number 2014/7
_shelx_space_group_comment
;
The symmetry employed for this shelxl refinement is uniquely defined
by the following loop, which should always be used as a source of
symmetry information in preference to the above space-group names.
They are only intended as comments.
;

loop_
_space_group_symop_operation_xyz
'x, y, z'
'-x, y+1/2, -z+1/2'
'-x, -y, -z'
'x, -y-1/2, z-1/2'

loop_
_atom_site_label
_atom_site_type_symbol
_atom_site_fract_x
_atom_site_fract_y
_atom_site_fract_z
_atom_site_U_iso_or_equiv
_atom_site_adp_type
_atom_site_occupancy
_atom_site_site_symmetry_order
_atom_site_calc_flag
_atom_site_refinement_flags_posn
_atom_site_refinement_flags_adp
_atom_site_refinement_flags_occupancy
_atom_site_disorder_assembly
_atom_site_disorder_group
C1 C 0.34738(19) 0.2831(3) 0.35369(15) 0.0278(6) Uani 1 1 d . . . . .
C2 C 0.39643(19) 0.2407(3) 0.29490(16) 0.0282(6) Uani 1 1 d . . . . .
C3 C 0.4167(2) 0.2457(3) 0.16970(18) 0.0399(7) Uani 1 1 d . . . . .
H3A H 0.4022 0.3078 0.1251 0.048 Uiso 1 1 calc R U . . .
H3B H 0.3957 0.1571 0.1489 0.048 Uiso 1 1 calc R U . . .
C4 C 0.5193(3) 0.2434(4) 0.2062(2) 0.0553(10) Uani 1 1 d . . . . .
H4A H 0.5419 0.3323 0.2251 0.066 Uiso 1 1 calc R U . . .
H4B H 0.5520 0.2157 0.1673 0.066 Uiso 1 1 calc R U . . .
C5 C 0.5409(2) 0.1452(4) 0.2757(2) 0.0504(9) Uani 1 1 d . . . . .
H5A H 0.5374 0.0541 0.2554 0.060 Uiso 1 1 calc R U . . .
H5B H 0.6056 0.1603 0.3098 0.060 Uiso 1 1 calc R U . . .
C6 C 0.4993(2) 0.1076(3) 0.40022(19) 0.0458(8) Uani 1 1 d . . . . .
H6A H 0.5413 0.0312 0.4023 0.055 Uiso 1 1 calc R U . . .
H6B H 0.4416 0.0755 0.4119 0.055 Uiso 1 1 calc R U . . .
C10 C 0.19374(17) 0.3421(3) 0.40453(14) 0.0217(5) Uani 1 1 d . . . . .
C11 C 0.18573(17) 0.2772(2) 0.47316(14) 0.0216(5) Uani 1 1 d . . . . .
C12 C 0.17357(19) 0.1264(3) 0.47859(16) 0.0268(6) Uani 1 1 d . . . . .
C13 C 0.2614(2) 0.0466(3) 0.47777(19) 0.0384(7) Uani 1 1 d . . . . .
H13A H 0.2493 -0.0470 0.4835 0.058 Uiso 1 1 calc R U . . .
H13B H 0.3148 0.0749 0.5212 0.058 Uiso 1 1 calc R U . . .
H13C H 0.2760 0.0610 0.4280 0.058 Uiso 1 1 calc R U . . .
C14 C 0.0902(2) 0.0823(3) 0.40937(18) 0.0378(7) Uani 1 1 d . . . . .
H14A H 0.1060 0.0963 0.3601 0.057 Uiso 1 1 calc R U . . .
H14B H 0.0341 0.1338 0.4091 0.057 Uiso 1 1 calc R U . . .
H14C H 0.0775 -0.0112 0.4150 0.057 Uiso 1 1 calc R U . . .
C15 C 0.1491(3) 0.0877(3) 0.55388(19) 0.0425(8) Uani 1 1 d . . . . .
H15A H 0.1366 -0.0069 0.5533 0.064 Uiso 1 1 calc R U . . .
H15B H 0.0930 0.1361 0.5570 0.064 Uiso 1 1 calc R U . . .
H15C H 0.2020 0.1093 0.5994 0.064 Uiso 1 1 calc R U . . .
C16 C 0.18059(17) 0.3545(3) 0.53674(14) 0.0224(5) Uani 1 1 d . . . . .
H16 H 0.1794 0.3117 0.5839 0.027 Uiso 1 1 calc R U . . .
C17 C 0.17714(17) 0.4906(3) 0.53420(14) 0.0211(5) Uani 1 1 d . . . . .
C18 C 0.17175(19) 0.5699(3) 0.60606(15) 0.0264(6) Uani 1 1 d . . . . .
C19 C 0.0869(3) 0.5232(4) 0.6319(2) 0.0620(11) Uani 1 1 d . . . . .
H19A H 0.0293 0.5343 0.5887 0.093 Uiso 1 1 calc R U . . .
H19B H 0.0821 0.5751 0.6770 0.093 Uiso 1 1 calc R U . . .
H19C H 0.0948 0.4301 0.6466 0.093 Uiso 1 1 calc R U . . .
C20 C 0.2611(3) 0.5454(4) 0.67378(18) 0.0495(9) Uani 1 1 d . . . . .
H20A H 0.2667 0.4513 0.6862 0.074 Uiso 1 1 calc R U . . .
H20B H 0.2572 0.5948 0.7200 0.074 Uiso 1 1 calc R U . . .
H20C H 0.3165 0.5744 0.6583 0.074 Uiso 1 1 calc R U . . .
C21 C 0.1629(3) 0.7164(3) 0.5901(2) 0.0514(9) Uani 1 1 d . . . . .
H21A H 0.2169 0.7469 0.5733 0.077 Uiso 1 1 calc R U . . .
H21B H 0.1614 0.7629 0.6379 0.077 Uiso 1 1 calc R U . . .
H21C H 0.1046 0.7342 0.5487 0.077 Uiso 1 1 calc R U . . .
C22 C 0.17370(17) 0.5494(3) 0.46344(14) 0.0227(5) Uani 1 1 d . . . . .
H22 H 0.1668 0.6422 0.4595 0.027 Uiso 1 1 calc R U . . .
C23 C 0.17971(17) 0.4800(3) 0.39747(14) 0.0217(5) Uani 1 1 d . . . . .
C24 C 0.1678(2) 0.5602(3) 0.32074(15) 0.0298(6) Uani 1 1 d . . . . .
C25 C 0.1157(3) 0.6900(3) 0.32324(19) 0.0463(9) Uani 1 1 d . . . . .
H25A H 0.1007 0.7323 0.2717 0.069 Uiso 1 1 calc R U . . .
H25B H 0.1559 0.7484 0.3625 0.069 Uiso 1 1 calc R U . . .
H25C H 0.0573 0.6722 0.3371 0.069 Uiso 1 1 calc R U . . .
C26 C 0.1074(2) 0.4865(4) 0.24893(17) 0.0463(8) Uani 1 1 d . . . . .
H26A H 0.0939 0.5445 0.2031 0.070 Uiso 1 1 calc R U . . .
H26B H 0.0481 0.4591 0.2585 0.070 Uiso 1 1 calc R U . . .
H26C H 0.1416 0.4088 0.2392 0.070 Uiso 1 1 calc R U . . .
C27 C 0.2634(2) 0.5952(3) 0.3087(2) 0.0447(8) Uani 1 1 d . . . . .
H27A H 0.2934 0.5153 0.2965 0.067 Uiso 1 1 calc R U . . .
H27B H 0.3036 0.6350 0.3566 0.067 Uiso 1 1 calc R U . . .
H27C H 0.2542 0.6576 0.2652 0.067 Uiso 1 1 calc R U . . .
N1 N 0.47367(19) 0.1614(3) 0.32137(15) 0.0443(7) Uani 1 1 d . . . . .
N2 N 0.36414(17) 0.2848(2) 0.22475(14) 0.0327(6) Uani 1 1 d . . . . .
P1 P 0.23154(5) 0.25173(7) 0.32826(4) 0.0256(2) Uani 1 1 d . . . . .
C7 C 0.5486(2) 0.2060(3) 0.46347(18) 0.0414(8) Uani 1 1 d . . . . .
H7A H 0.5443 0.1747 0.5150 0.050 Uiso 0.411(10) 1 calc R U P A 1
H7B H 0.6161 0.2111 0.4656 0.050 Uiso 0.411(10) 1 calc R U P A 1
H7C H 0.5918 0.2620 0.4439 0.050 Uiso 0.589(10) 1 calc R U P A 2
H7D H 0.5862 0.1584 0.5104 0.050 Uiso 0.589(10) 1 calc R U P A 2
C9 C 0.4063(2) 0.3586(4) 0.4238(2) 0.0498(9) Uani 1 1 d . . . . .
H9A H 0.3953 0.4535 0.4125 0.060 Uiso 0.411(10) 1 calc R U P A 1
H9B H 0.3819 0.3381 0.4689 0.060 Uiso 0.411(10) 1 calc R U P A 1
H9C H 0.4402 0.4280 0.4037 0.060 Uiso 0.589(10) 1 calc R U P A 2
H9D H 0.3622 0.4038 0.4479 0.060 Uiso 0.589(10) 1 calc R U P A 2
C8 C 0.5065(5) 0.3373(8) 0.4482(5) 0.035(3) Uani 0.411(10) 1 d . . P A 1
H8A H 0.5317 0.3891 0.4966 0.042 Uiso 0.411(10) 1 calc R U P A 1
H8B H 0.5317 0.3778 0.4077 0.042 Uiso 0.411(10) 1 calc R U P A 1
C8A C 0.4739(4) 0.2921(5) 0.4850(3) 0.0320(16) Uani 0.589(10) 1 d . . P A 2
H8A1 H 0.4391 0.2356 0.5126 0.038 Uiso 0.589(10) 1 calc R U P A 2
H8A2 H 0.5076 0.3591 0.5229 0.038 Uiso 0.589(10) 1 calc R U P A 2

loop_
_atom_site_aniso_label
_atom_site_aniso_U_11
_atom_site_aniso_U_22
_atom_site_aniso_U_33
_atom_site_aniso_U_23
_atom_site_aniso_U_13
_atom_site_aniso_U_12
C1 0.0270(14) 0.0299(15) 0.0244(13) -0.0056(11) 0.0038(11) 0.0062(12)
C2 0.0238(14) 0.0279(15) 0.0332(15) -0.0095(12) 0.0083(11) -0.0005(11)
C3 0.0372(17) 0.051(2) 0.0365(16) -0.0043(14) 0.0183(13) 0.0020(15)
C4 0.046(2) 0.073(3) 0.052(2) -0.0092(19) 0.0218(17) 0.0052(18)
C5 0.0346(18) 0.065(2) 0.054(2) -0.0123(18) 0.0152(15) 0.0181(17)
C6 0.048(2) 0.0384(18) 0.0485(19) 0.0023(15) 0.0093(15) 0.0220(15)
C10 0.0174(12) 0.0274(14) 0.0195(12) -0.0013(10) 0.0039(10) 0.0017(10)
C11 0.0199(13) 0.0215(14) 0.0233(12) -0.0004(10) 0.0058(10) 0.0003(10)
C12 0.0298(14) 0.0202(13) 0.0314(14) -0.0008(11) 0.0100(11) -0.0031(11)
C13 0.0362(17) 0.0233(15) 0.0546(19) 0.0025(13) 0.0112(14) 0.0010(13)
C14 0.0332(16) 0.0321(17) 0.0469(18) -0.0096(13) 0.0095(13) -0.0095(13)
C15 0.064(2) 0.0241(15) 0.0462(18) 0.0032(13) 0.0269(16) -0.0063(15)
C16 0.0248(13) 0.0230(13) 0.0196(12) 0.0028(10) 0.0068(10) 0.0002(11)
C17 0.0176(12) 0.0233(13) 0.0233(12) -0.0009(10) 0.0073(10) 0.0001(10)
C18 0.0300(14) 0.0268(14) 0.0241(13) -0.0040(11) 0.0102(11) -0.0015(11)
C19 0.064(2) 0.072(3) 0.064(2) -0.029(2) 0.041(2) -0.018(2)
C20 0.061(2) 0.046(2) 0.0375(17) -0.0108(15) 0.0075(16) 0.0019(17)
C21 0.075(3) 0.0396(19) 0.0418(18) -0.0061(15) 0.0200(17) 0.0116(18)
C22 0.0235(13) 0.0215(13) 0.0249(13) 0.0023(10) 0.0096(10) 0.0024(10)
C23 0.0174(12) 0.0266(14) 0.0223(12) 0.0038(10) 0.0076(10) 0.0024(10)
C24 0.0324(15) 0.0342(16) 0.0262(14) 0.0121(12) 0.0139(11) 0.0106(12)
C25 0.063(2) 0.0433(19) 0.0398(17) 0.0225(15) 0.0257(16) 0.0220(17)
C26 0.052(2) 0.058(2) 0.0237(15) 0.0104(14) 0.0028(13) 0.0098(17)
C27 0.0423(18) 0.051(2) 0.0470(18) 0.0251(16) 0.0234(15) 0.0070(16)
N1 0.0381(15) 0.0606(19) 0.0337(14) -0.0059(13) 0.0093(11) 0.0243(13)
N2 0.0289(13) 0.0393(14) 0.0318(13) -0.0038(11) 0.0116(10) 0.0005(11)
P1 0.0261(4) 0.0305(4) 0.0211(3) -0.0062(3) 0.0080(3) 0.0003(3)
C7 0.0338(17) 0.052(2) 0.0345(16) 0.0070(14) 0.0038(13) 0.0115(15)
C9 0.0292(16) 0.063(2) 0.0480(19) -0.0320(17) -0.0032(14) 0.0102(16)
C8 0.024(4) 0.041(5) 0.036(4) -0.005(4) 0.003(3) -0.001(3)
C8A 0.032(3) 0.040(3) 0.023(3) -0.002(2) 0.006(2) -0.001(2)

loop_
_atom_type_symbol
_atom_type_description
_atom_type_scat_dispersion_real
_atom_type_scat_dispersion_imag
_atom_type_scat_source
C C 0.0033 0.0016 'International Tables Vol C Tables 4.2.6.8 and 6.1.1.4'
H H 0.0000 0.0000 'International Tables Vol C Tables 4.2.6.8 and 6.1.1.4'
N N 0.0061 0.0033 'International Tables Vol C Tables 4.2.6.8 and 6.1.1.4'
P P 0.1023 0.0942 'International Tables Vol C Tables 4.2.6.8 and 6.1.1.4'

loop_
_geom_angle_atom_site_label_1
_geom_angle_atom_site_label_2
_geom_angle_atom_site_label_3
_geom_angle
C2 C1 C9 116.3(2)
C2 C1 P1 114.69(19)
C9 C1 P1 128.8(2)
N2 C2 N1 125.8(3)
N2 C2 C1 117.3(2)
N1 C2 C1 116.9(2)
N2 C3 C4 112.6(3)
N2 C3 H3A 109.1
C4 C3 H3A 109.1
N2 C3 H3B 109.1
C4 C3 H3B 109.1
H3A C3 H3B 107.8
C3 C4 C5 108.4(3)
C3 C4 H4A 110.0
C5 C4 H4A 110.0
C3 C4 H4B 110.0
C5 C4 H4B 110.0
H4A C4 H4B 108.4
N1 C5 C4 110.6(3)
N1 C5 H5A 109.5
C4 C5 H5A 109.5
N1 C5 H5B 109.5
C4 C5 H5B 109.5
H5A C5 H5B 108.1
N1 C6 C7 113.9(3)
N1 C6 H6A 108.8
C7 C6 H6A 108.8
N1 C6 H6B 108.8
C7 C6 H6B 108.8
H6A C6 H6B 107.7
C23 C10 C11 119.3(2)
C23 C10 P1 119.53(19)
C11 C10 P1 120.96(19)
C16 C11 C10 118.1(2)
C16 C11 C12 118.2(2)
C10 C11 C12 123.5(2)
C15 C12 C13 106.4(2)
C15 C12 C14 106.8(2)
C13 C12 C14 109.1(2)
C15 C12 C11 111.6(2)
C13 C12 C11 114.1(2)
C14 C12 C11 108.6(2)
C12 C13 H13A 109.5
C12 C13 H13B 109.5
H13A C13 H13B 109.5
C12 C13 H13C 109.5
H13A C13 H13C 109.5
H13B C13 H13C 109.5
C12 C14 H14A 109.5
C12 C14 H14B 109.5
H14A C14 H14B 109.5
C12 C14 H14C 109.5
H14A C14 H14C 109.5
H14B C14 H14C 109.5
C12 C15 H15A 109.5
C12 C15 H15B 109.5
H15A C15 H15B 109.5
C12 C15 H15C 109.5
H15A C15 H15C 109.5
H15B C15 H15C 109.5
C17 C16 C11 123.1(2)
C17 C16 H16 118.5
C11 C16 H16 118.5
C22 C17 C16 117.0(2)
C22 C17 C18 122.4(2)
C16 C17 C18 120.5(2)
C21 C18 C19 109.1(3)
C21 C18 C17 112.5(2)
C19 C18 C17 109.2(2)
C21 C18 C20 108.4(3)
C19 C18 C20 108.2(3)
C17 C18 C20 109.5(2)
C18 C19 H19A 109.5
C18 C19 H19B 109.5
H19A C19 H19B 109.5
C18 C19 H19C 109.5
H19A C19 H19C 109.5
H19B C19 H19C 109.5
C18 C20 H20A 109.5
C18 C20 H20B 109.5
H20A C20 H20B 109.5
C18 C20 H20C 109.5
H20A C20 H20C 109.5
H20B C20 H20C 109.5
C18 C21 H21A 109.5
C18 C21 H21B 109.5
H21A C21 H21B 109.5
C18 C21 H21C 109.5
H21A C21 H21C 109.5
H21B C21 H21C 109.5
C17 C22 C23 123.6(2)
C17 C22 H22 118.2
C23 C22 H22 118.2
C22 C23 C10 117.9(2)
C22 C23 C24 117.0(2)
C10 C23 C24 125.0(2)
C27 C24 C26 109.9(3)
C27 C24 C25 107.1(3)
C26 C24 C25 105.4(2)
C27 C24 C23 111.3(2)
C26 C24 C23 111.7(2)
C25 C24 C23 111.0(2)
C24 C25 H25A 109.5
C24 C25 H25B 109.5
H25A C25 H25B 109.5
C24 C25 H25C 109.5
H25A C25 H25C 109.5
H25B C25 H25C 109.5
C24 C26 H26A 109.5
C24 C26 H26B 109.5
H26A C26 H26B 109.5
C24 C26 H26C 109.5
H26A C26 H26C 109.5
H26B C26 H26C 109.5
C24 C27 H27A 109.5
C24 C27 H27B 109.5
H27A C27 H27B 109.5
C24 C27 H27C 109.5
H27A C27 H27C 109.5
H27B C27 H27C 109.5
C2 N1 C6 121.3(3)
C2 N1 C5 120.6(3)
C6 N1 C5 117.5(3)
C2 N2 C3 115.6(2)
C1 P1 C10 101.84(12)
C8 C7 C6 111.7(3)
C6 C7 C8A 109.1(3)
C8 C7 H7A 109.3
C6 C7 H7A 109.3
C8 C7 H7B 109.3
C6 C7 H7B 109.3
H7A C7 H7B 107.9
C6 C7 H7C 109.9
C8A C7 H7C 109.9
C6 C7 H7D 109.9
C8A C7 H7D 109.9
H7C C7 H7D 108.3
C8A C9 C1 120.3(3)
C8 C9 C1 118.5(4)
C8 C9 H9A 107.7
C1 C9 H9A 107.7
C8 C9 H9B 107.7
C1 C9 H9B 107.7
H9A C9 H9B 107.1
C8A C9 H9C 107.2
C1 C9 H9C 107.2
C8A C9 H9D 107.2
C1 C9 H9D 107.2
H9C C9 H9D 106.9
C9 C8 C7 122.7(6)
C9 C8 H8A 106.6
C7 C8 H8A 106.6
C9 C8 H8B 106.6
C7 C8 H8B 106.6
H8A C8 H8B 106.6
C9 C8A C7 118.6(4)
C9 C8A H8A1 107.7
C7 C8A H8A1 107.7
C9 C8A H8A2 107.7
C7 C8A H8A2 107.7
H8A1 C8A H8A2 107.1

loop_
_geom_bond_atom_site_label_1
_geom_bond_atom_site_label_2
_geom_bond_distance
C1 C2 1.496(4)
C1 C9 1.515(4)
C1 P1 1.676(3)
C2 N2 1.285(4)
C2 N1 1.369(4)
C3 N2 1.468(4)
C3 C4 1.474(5)
C3 H3A 0.9900
C3 H3B 0.9900
C4 C5 1.553(5)
C4 H4A 0.9900
C4 H4B 0.9900
C5 N1 1.461(4)
C5 H5A 0.9900
C5 H5B 0.9900
C6 N1 1.453(4)
C6 C7 1.529(5)
C6 H6A 0.9900
C6 H6B 0.9900
C10 C23 1.418(4)
C10 C11 1.423(3)
C10 P1 1.852(3)
C11 C16 1.397(3)
C11 C12 1.551(4)
C12 C15 1.535(4)
C12 C13 1.536(4)
C12 C14 1.544(4)
C13 H13A 0.9800
C13 H13B 0.9800
C13 H13C 0.9800
C14 H14A 0.9800
C14 H14B 0.9800
C14 H14C 0.9800
C15 H15A 0.9800
C15 H15B 0.9800
C15 H15C 0.9800
C16 C17 1.387(4)
C16 H16 0.9500
C17 C22 1.382(3)
C17 C18 1.533(3)
C18 C21 1.517(4)
C18 C19 1.530(4)
C18 C20 1.538(4)
C19 H19A 0.9800
C19 H19B 0.9800
C19 H19C 0.9800
C20 H20A 0.9800
C20 H20B 0.9800
C20 H20C 0.9800
C21 H21A 0.9800
C21 H21B 0.9800
C21 H21C 0.9800
C22 C23 1.395(3)
C22 H22 0.9500
C23 C24 1.557(3)
C24 C27 1.532(4)
C24 C26 1.533(4)
C24 C25 1.536(4)
C25 H25A 0.9800
C25 H25B 0.9800
C25 H25C 0.9800
C26 H26A 0.9800
C26 H26B 0.9800
C26 H26C 0.9800
C27 H27A 0.9800
C27 H27B 0.9800
C27 H27C 0.9800
C7 C8 1.468(8)
C7 C8A 1.541(6)
C7 H7A 0.9900
C7 H7B 0.9900
C7 H7C 0.9900
C7 H7D 0.9900
C9 C8A 1.425(6)
C9 C8 1.439(8)
C9 H9A 0.9900
C9 H9B 0.9900
C9 H9C 0.9900
C9 H9D 0.9900
C8 H8A 0.9900
C8 H8B 0.9900
C8A H8A1 0.9900
C8A H8A2 0.9900
